data_4502157
loop_
_publ_author_name
'Landenberger, Kira B.'
'Matzger, Adam J.'

_publ_section_title
;
 Cocrystal Engineering of a Prototype Energetic Material: Supramolecular
 Chemistry of 2,4,6-Trinitrotoluene
;
_journal_issue 12
_journal_name_full 'Crystal Growth &amp; Design'
_journal_page_first 5341
_journal_paper_doi 10.1021/cg101300n
_journal_volume 10
_journal_year 2010
_chemical_formula_moiety 'C14 H10, C7 H5 N3 O6'
_chemical_formula_sum 'C21 H15 N3 O6'
_chemical_formula_weight 405.36
_chemical_melting_point 381.5
_chemical_name_common 'TNT : anthracene'
_chemical_name_systematic
; 
 2,4,6-trinitrotoluene : anthracene
;
_space_group_IT_number 14
_symmetry_cell_setting monoclinic
_symmetry_Int_Tables_number 14
_symmetry_space_group_name_Hall '-P 2ybc'
_symmetry_space_group_name_H-M 'P 1 21/c 1'
_atom_sites_solution_hydrogens geom
_atom_sites_solution_primary direct
_atom_sites_solution_secondary difmap
_audit_creation_method SHELXL-97
_cell_angle_alpha 90.00
_cell_angle_beta 103.538(2)
_cell_angle_gamma 90.00
_cell_formula_units_Z 4
_cell_length_a 14.0050(3)
_cell_length_b 6.72457(16)
_cell_length_c 19.4127(5)
_cell_measurement_reflns_used 10051
_cell_measurement_temperature 95(2)
_cell_measurement_theta_max 66.6
_cell_measurement_theta_min 7.0
_cell_volume 1777.44(7)
_computing_cell_refinement PROCESS-AUTO
_computing_data_collection PROCESS-AUTO
_computing_data_reduction 'CrystalStructure 3.8'
_computing_publication_material 'CrystalStructure 3.8'
_computing_structure_refinement 'SHELXL-97 (Sheldrick, 1997)'
_computing_structure_solution SIR2004
_diffrn_ambient_temperature 95(2)
_diffrn_detector_area_resol_mean 10.00
_diffrn_measured_fraction_theta_full 0.995
_diffrn_measured_fraction_theta_max 0.995
_diffrn_measurement_device_type 'Rigaku RAXIS-RAPID'
_diffrn_measurement_method \w
_diffrn_radiation_monochromator graphite
_diffrn_radiation_source 'fine-focus sealed tube'
_diffrn_radiation_type CuK\a
_diffrn_radiation_wavelength 1.54187
_diffrn_reflns_av_R_equivalents 0.0313
_diffrn_reflns_av_sigmaI/netI 0.0427
_diffrn_reflns_limit_h_max 16
_diffrn_reflns_limit_h_min -16
_diffrn_reflns_limit_k_max 8
_diffrn_reflns_limit_k_min -7
_diffrn_reflns_limit_l_max 22
_diffrn_reflns_limit_l_min -23
_diffrn_reflns_number 15426
_diffrn_reflns_theta_full 66.59
_diffrn_reflns_theta_max 66.59
_diffrn_reflns_theta_min 6.99
_exptl_absorpt_coefficient_mu 0.954
_exptl_absorpt_correction_T_max 0.9719
_exptl_absorpt_correction_T_min 0.8546
_exptl_absorpt_correction_type multi-scan
_exptl_absorpt_process_details
;
    Higashi, T. (1995). Program for Absorption Correction.
    Rigaku Corporation, Tokyo, Japan.
;
_exptl_crystal_colour orange
_exptl_crystal_density_diffrn 1.515
_exptl_crystal_density_method 'not measured'
_exptl_crystal_description blade
_exptl_crystal_F_000 840
_exptl_crystal_size_max 0.17
_exptl_crystal_size_mid 0.08
_exptl_crystal_size_min 0.03
_refine_diff_density_max 0.278
_refine_diff_density_min -0.322
_refine_diff_density_rms 0.065
_refine_ls_extinction_method none
_refine_ls_goodness_of_fit_ref 1.059
_refine_ls_hydrogen_treatment riding
_refine_ls_matrix_type full
_refine_ls_number_parameters 272
_refine_ls_number_reflns 3118
_refine_ls_number_restraints 0
_refine_ls_restrained_S_all 1.059
_refine_ls_R_factor_all 0.0768
_refine_ls_R_factor_gt 0.0455
_refine_ls_shift/su_max 0.000
_refine_ls_shift/su_mean 0.000
_refine_ls_structure_factor_coef Fsqd
_refine_ls_weighting_details 'calc w=1/[\s^2^(Fo^2^)+(0.0735P)^2^+0.0000P] where P=(Fo^2^+2Fc^2^)/3'
_refine_ls_weighting_scheme calc
_refine_ls_wR_factor_gt 0.1114
_refine_ls_wR_factor_ref 0.1477
_reflns_number_gt 1931
_reflns_number_total 3118
_reflns_threshold_expression >2sigma(I)
_cod_data_source_file cg101300n_si_002.cif
_cod_data_source_block TNT:Anth
_cod_database_code 4502157

loop_
_symmetry_equiv_pos_as_xyz
'x, y, z'
'-x, y+1/2, -z+1/2'
'-x, -y, -z'
'x, -y-1/2, z-1/2'

loop_
_atom_site_label
_atom_site_type_symbol
_atom_site_fract_x
_atom_site_fract_y
_atom_site_fract_z
_atom_site_U_iso_or_equiv
_atom_site_adp_type
_atom_site_occupancy
_atom_site_symmetry_multiplicity
_atom_site_calc_flag
_atom_site_refinement_flags
O1 O 0.45138(11) 0.6946(3) 0.33154(8) 0.0284(5) Uani 1 1 d .
O2 O 0.49989(12) 0.4359(3) 0.28126(9) 0.0333(5) Uani 1 1 d .
O3 O 0.62417(13) 0.6370(2) 0.58280(9) 0.0307(5) Uani 1 1 d .
O4 O 0.78372(12) 0.6625(2) 0.60734(9) 0.0307(5) Uani 1 1 d .
O5 O 0.95517(12) 0.6212(3) 0.42636(10) 0.0376(5) Uani 1 1 d .
O6 O 0.88438(13) 0.5780(3) 0.31658(10) 0.0430(6) Uani 1 1 d .
N1 N 0.51406(14) 0.5745(3) 0.32386(10) 0.0228(5) Uani 1 1 d .
N2 N 0.70374(15) 0.6412(3) 0.56572(10) 0.0237(5) Uani 1 1 d .
N3 N 0.88148(15) 0.6037(3) 0.37811(11) 0.0239(5) Uani 1 1 d .
C1 C 0.68891(18) 0.5947(3) 0.26489(12) 0.0250(6) Uani 1 1 d .
H1 H 0.7035 0.4612 0.2500 0.030 Uiso 1 1 calc R
H2 H 0.7359 0.6898 0.2535 0.030 Uiso 1 1 calc R
H3 H 0.6222 0.6325 0.2400 0.030 Uiso 1 1 calc R
C2 C 0.69676(17) 0.5958(3) 0.34363(12) 0.0181(6) Uani 1 1 d .
C3 C 0.61268(17) 0.5939(3) 0.37141(12) 0.0186(6) Uani 1 1 d .
C4 C 0.61260(17) 0.6078(3) 0.44236(12) 0.0198(6) Uani 1 1 d .
H4 H 0.5530 0.6077 0.4578 0.024 Uiso 1 1 calc R
C5 C 0.70194(17) 0.6217(3) 0.48975(12) 0.0188(6) Uani 1 1 d .
C6 C 0.78855(17) 0.6191(3) 0.46822(12) 0.0192(6) Uani 1 1 d .
H5 H 0.8499 0.6258 0.5018 0.023 Uiso 1 1 calc R
C7 C 0.78449(16) 0.6067(3) 0.39660(12) 0.0180(6) Uani 1 1 d .
C8 C 0.88330(17) 0.1369(3) 0.45945(13) 0.0204(6) Uani 1 1 d .
H6 H 0.9421 0.1500 0.4954 0.025 Uiso 1 1 calc R
C9 C 0.88930(17) 0.1219(3) 0.38920(12) 0.0188(6) Uani 1 1 d .
C10 C 0.98056(17) 0.1299(3) 0.36855(13) 0.0236(6) Uani 1 1 d .
H7 H 1.0398 0.1459 0.4038 0.028 Uiso 1 1 calc R
C11 C 0.98440(18) 0.1153(3) 0.30022(13) 0.0259(6) Uani 1 1 d .
H8 H 1.0460 0.1209 0.2877 0.031 Uiso 1 1 calc R
C12 C 0.89679(18) 0.0915(3) 0.24651(13) 0.0258(6) Uani 1 1 d .
H9 H 0.9007 0.0797 0.1985 0.031 Uiso 1 1 calc R
C13 C 0.80793(18) 0.0855(3) 0.26246(12) 0.0223(6) Uani 1 1 d .
H10 H 0.7503 0.0706 0.2256 0.027 Uiso 1 1 calc R
C14 C 0.79994(17) 0.1013(3) 0.33447(12) 0.0170(5) Uani 1 1 d .
C15 C 0.70972(17) 0.0973(3) 0.35386(12) 0.0197(6) Uani 1 1 d .
H11 H 0.6508 0.0828 0.3181 0.024 Uiso 1 1 calc R
C16 C 0.70447(16) 0.1141(3) 0.42458(12) 0.0174(5) Uani 1 1 d .
C17 C 0.61342(18) 0.1136(3) 0.44598(13) 0.0223(6) Uani 1 1 d .
H12 H 0.5535 0.1012 0.4112 0.027 Uiso 1 1 calc R
C18 C 0.61164(19) 0.1305(3) 0.51536(14) 0.0264(6) Uani 1 1 d .
H13 H 0.5503 0.1297 0.5284 0.032 Uiso 1 1 calc R
C19 C 0.69933(18) 0.1494(3) 0.56856(13) 0.0251(6) Uani 1 1 d .
H14 H 0.6965 0.1611 0.6168 0.030 Uiso 1 1 calc R
C20 C 0.78711(18) 0.1509(3) 0.55109(13) 0.0240(6) Uani 1 1 d .
H15 H 0.8456 0.1638 0.5873 0.029 Uiso 1 1 calc R
C21 C 0.79316(17) 0.1333(3) 0.47881(12) 0.0178(6) Uani 1 1 d .

loop_
_atom_site_aniso_label
_atom_site_aniso_U_11
_atom_site_aniso_U_22
_atom_site_aniso_U_33
_atom_site_aniso_U_23
_atom_site_aniso_U_13
_atom_site_aniso_U_12
O1 0.0216(10) 0.0333(11) 0.0323(10) 0.0059(8) 0.0106(8) 0.0096(8)
O2 0.0298(11) 0.0312(11) 0.0362(11) -0.0110(9) 0.0025(8) -0.0030(9)
O3 0.0328(11) 0.0348(11) 0.0295(10) 0.0007(8) 0.0174(8) 0.0002(9)
O4 0.0327(11) 0.0319(11) 0.0248(10) 0.0000(8) 0.0009(8) -0.0014(9)
O5 0.0184(10) 0.0462(13) 0.0475(13) -0.0146(9) 0.0062(9) -0.0043(9)
O6 0.0318(12) 0.0707(15) 0.0326(12) 0.0068(10) 0.0198(9) 0.0068(10)
N1 0.0207(12) 0.0254(12) 0.0229(12) 0.0032(9) 0.0062(9) 0.0001(10)
N2 0.0319(13) 0.0164(12) 0.0238(12) 0.0007(9) 0.0085(10) 0.0026(10)
N3 0.0229(12) 0.0195(12) 0.0327(13) 0.0004(10) 0.0131(10) -0.0010(10)
C1 0.0285(15) 0.0238(15) 0.0249(14) -0.0005(11) 0.0108(11) -0.0001(11)
C2 0.0234(14) 0.0093(12) 0.0248(13) -0.0003(10) 0.0123(11) 0.0003(10)
C3 0.0185(13) 0.0132(13) 0.0235(13) 0.0006(10) 0.0037(10) 0.0002(10)
C4 0.0225(13) 0.0148(13) 0.0237(13) 0.0010(10) 0.0087(11) 0.0011(11)
C5 0.0288(14) 0.0128(13) 0.0161(13) 0.0000(9) 0.0080(11) 0.0010(11)
C6 0.0211(13) 0.0144(13) 0.0208(13) 0.0010(10) 0.0023(10) 0.0015(10)
C7 0.0146(13) 0.0169(13) 0.0236(13) 0.0021(10) 0.0065(10) 0.0013(10)
C8 0.0213(13) 0.0181(13) 0.0225(13) -0.0005(10) 0.0061(10) 0.0014(11)
C9 0.0203(14) 0.0145(13) 0.0213(13) -0.0001(10) 0.0042(11) 0.0011(10)
C10 0.0174(13) 0.0210(14) 0.0336(15) -0.0011(11) 0.0087(11) -0.0013(11)
C11 0.0238(14) 0.0271(15) 0.0328(15) 0.0007(12) 0.0186(12) 0.0012(12)
C12 0.0325(15) 0.0233(15) 0.0232(14) 0.0012(11) 0.0098(11) -0.0004(12)
C13 0.0252(14) 0.0171(13) 0.0256(14) -0.0022(11) 0.0079(11) 0.0010(11)
C14 0.0197(13) 0.0129(13) 0.0196(13) -0.0004(10) 0.0070(10) 0.0000(10)
C15 0.0200(13) 0.0129(13) 0.0262(14) -0.0001(10) 0.0055(10) -0.0011(10)
C16 0.0178(13) 0.0116(13) 0.0237(13) 0.0011(10) 0.0066(10) 0.0006(10)
C17 0.0211(13) 0.0159(13) 0.0321(15) -0.0004(11) 0.0106(11) -0.0023(11)
C18 0.0280(15) 0.0162(14) 0.0421(16) 0.0021(11) 0.0226(13) -0.0004(11)
C19 0.0336(15) 0.0190(14) 0.0251(14) -0.0003(11) 0.0120(12) 0.0016(12)
C20 0.0281(15) 0.0194(14) 0.0250(14) 0.0007(10) 0.0072(11) 0.0022(11)
C21 0.0207(13) 0.0115(13) 0.0219(13) 0.0012(10) 0.0065(10) 0.0016(10)

loop_
_atom_type_symbol
_atom_type_description
_atom_type_scat_dispersion_real
_atom_type_scat_dispersion_imag
_atom_type_scat_source
C C 0.0181 0.0091 'International Tables Vol C Tables 4.2.6.8 and 6.1.1.4'
H H 0.0000 0.0000 'International Tables Vol C Tables 4.2.6.8 and 6.1.1.4'
N N 0.0311 0.0180 'International Tables Vol C Tables 4.2.6.8 and 6.1.1.4'
O O 0.0492 0.0322 'International Tables Vol C Tables 4.2.6.8 and 6.1.1.4'

loop_
_geom_angle_atom_site_label_1
_geom_angle_atom_site_label_2
_geom_angle_atom_site_label_3
_geom_angle
O1 N1 O2 124.9(2)
O1 N1 C3 117.18(19)
O2 N1 C3 117.9(2)
O4 N2 O3 124.6(2)
O4 N2 C5 117.9(2)
O3 N2 C5 117.46(19)
O6 N3 O5 123.2(2)
O6 N3 C7 118.8(2)
O5 N3 C7 117.9(2)
C2 C1 H1 109.5
C2 C1 H2 109.5
H1 C1 H2 109.5
C2 C1 H3 109.5
H1 C1 H3 109.5
H2 C1 H3 109.5
C3 C2 C7 112.8(2)
C3 C2 C1 121.4(2)
C7 C2 C1 125.8(2)
C4 C3 C2 125.4(2)
C4 C3 N1 114.2(2)
C2 C3 N1 120.4(2)
C5 C4 C3 117.4(2)
C5 C4 H4 121.3
C3 C4 H4 121.3
C4 C5 C6 121.8(2)
C4 C5 N2 118.4(2)
C6 C5 N2 119.7(2)
C5 C6 C7 118.4(2)
C5 C6 H5 120.8
C7 C6 H5 120.8
C6 C7 C2 124.2(2)
C6 C7 N3 114.8(2)
C2 C7 N3 121.0(2)
C9 C8 C21 121.9(2)
C9 C8 H6 119.1
C21 C8 H6 119.1
C8 C9 C10 122.5(2)
C8 C9 C14 119.2(2)
C10 C9 C14 118.4(2)
C11 C10 C9 121.3(2)
C11 C10 H7 119.3
C9 C10 H7 119.3
C10 C11 C12 120.3(2)
C10 C11 H8 119.8
C12 C11 H8 119.8
C13 C12 C11 121.2(2)
C13 C12 H9 119.4
C11 C12 H9 119.4
C12 C13 C14 120.5(2)
C12 C13 H10 119.7
C14 C13 H10 119.7
C15 C14 C13 122.9(2)
C15 C14 C9 119.0(2)
C13 C14 C9 118.2(2)
C16 C15 C14 121.4(2)
C16 C15 H11 119.3
C14 C15 H11 119.3
C15 C16 C17 122.7(2)
C15 C16 C21 119.5(2)
C17 C16 C21 117.7(2)
C18 C17 C16 120.8(2)
C18 C17 H12 119.6
C16 C17 H12 119.6
C17 C18 C19 121.2(2)
C17 C18 H13 119.4
C19 C18 H13 119.4
C20 C19 C18 120.3(2)
C20 C19 H14 119.9
C18 C19 H14 119.9
C19 C20 C21 120.8(2)
C19 C20 H15 119.6
C21 C20 H15 119.6
C8 C21 C20 121.8(2)
C8 C21 C16 119.0(2)
C20 C21 C16 119.2(2)

loop_
_geom_bond_atom_site_label_1
_geom_bond_atom_site_label_2
_geom_bond_distance
O1 N1 1.228(2)
O2 N1 1.231(2)
O3 N2 1.235(2)
O4 N2 1.226(2)
O5 N3 1.226(2)
O6 N3 1.217(2)
N1 C3 1.476(3)
N2 C5 1.475(3)
N3 C7 1.484(3)
C1 C2 1.507(3)
C1 H1 0.9800
C1 H2 0.9800
C1 H3 0.9800
C2 C3 1.405(3)
C2 C7 1.407(3)
C3 C4 1.381(3)
C4 C5 1.372(3)
C4 H4 0.9500
C5 C6 1.372(3)
C6 C7 1.381(3)
C6 H5 0.9500
C8 C9 1.389(3)
C8 C21 1.399(3)
C8 H6 0.9500
C9 C10 1.427(3)
C9 C14 1.446(3)
C10 C11 1.344(3)
C10 H7 0.9500
C11 C12 1.421(3)
C11 H8 0.9500
C12 C13 1.352(3)
C12 H9 0.9500
C13 C14 1.432(3)
C13 H10 0.9500
C14 C15 1.401(3)
C15 C16 1.396(3)
C15 H11 0.9500
C16 C17 1.431(3)
C16 C21 1.434(3)
C17 C18 1.358(3)
C17 H12 0.9500
C18 C19 1.413(3)
C18 H13 0.9500
C19 C20 1.350(3)
C19 H14 0.9500
C20 C21 1.430(3)
C20 H15 0.9500

loop_
_geom_torsion_atom_site_label_1
_geom_torsion_atom_site_label_2
_geom_torsion_atom_site_label_3
_geom_torsion_atom_site_label_4
_geom_torsion
C7 C2 C3 C4 2.1(3)
C1 C2 C3 C4 -175.5(2)
C7 C2 C3 N1 -177.43(18)
C1 C2 C3 N1 5.0(3)
O1 N1 C3 C4 50.1(3)
O2 N1 C3 C4 -127.6(2)
O1 N1 C3 C2 -130.4(2)
O2 N1 C3 C2 52.0(3)
C2 C3 C4 C5 -1.0(3)
N1 C3 C4 C5 178.58(19)
C3 C4 C5 C6 -1.0(3)
C3 C4 C5 N2 178.65(18)
O4 N2 C5 C4 -176.8(2)
O3 N2 C5 C4 2.5(3)
O4 N2 C5 C6 2.8(3)
O3 N2 C5 C6 -177.9(2)
C4 C5 C6 C7 1.5(3)
N2 C5 C6 C7 -178.10(19)
C5 C6 C7 C2 -0.2(3)
C5 C6 C7 N3 -179.71(19)
C3 C2 C7 C6 -1.5(3)
C1 C2 C7 C6 176.0(2)
C3 C2 C7 N3 178.01(18)
C1 C2 C7 N3 -4.5(3)
O6 N3 C7 C6 174.6(2)
O5 N3 C7 C6 -3.2(3)
O6 N3 C7 C2 -5.0(3)
O5 N3 C7 C2 177.3(2)
C21 C8 C9 C10 178.5(2)
C21 C8 C9 C14 -0.2(3)
C8 C9 C10 C11 -179.9(2)
C14 C9 C10 C11 -1.2(3)
C9 C10 C11 C12 0.1(3)
C10 C11 C12 C13 0.8(4)
C11 C12 C13 C14 -0.5(3)
C12 C13 C14 C15 179.6(2)
C12 C13 C14 C9 -0.6(3)
C8 C9 C14 C15 0.0(3)
C10 C9 C14 C15 -178.7(2)
C8 C9 C14 C13 -179.8(2)
C10 C9 C14 C13 1.4(3)
C13 C14 C15 C16 -179.7(2)
C9 C14 C15 C16 0.5(3)
C14 C15 C16 C17 179.0(2)
C14 C15 C16 C21 -0.8(3)
C15 C16 C17 C18 -179.9(2)
C21 C16 C17 C18 -0.1(3)
C16 C17 C18 C19 0.1(3)
C17 C18 C19 C20 0.0(4)
C18 C19 C20 C21 -0.1(4)
C9 C8 C21 C20 -179.3(2)
C9 C8 C21 C16 -0.2(3)
C19 C20 C21 C8 179.2(2)
C19 C20 C21 C16 0.1(3)
C15 C16 C21 C8 0.7(3)
C17 C16 C21 C8 -179.2(2)
C15 C16 C21 C20 179.85(19)
C17 C16 C21 C20 0.0(3)
